data_7228942
loop_
_publ_author_name
'Shen, Fang-Fang'
'Chen, Kai'
'Hua, Zi-Yi'
'Wang, Yuan'
'Xu, Jing'
'Chen, Mindong'
'Zhang, Yun-Qian'
'Tao, Zhu'

_publ_section_title
;
 Adducts of aqua complexes of Ln3+ with a di-hydroxylated symmetrical
 octamethyl-substituted cucurbituril: potential applications for isolation
 of heavier lanthanides
;
_journal_name_full CrystEngComm
_journal_paper_doi 10.1039/C7CE01365E
_journal_year 2017
_chemical_formula_moiety 'C44 H52 N24 O14, Yb H16 O8, Cl3, 19(H2 O)'
_chemical_formula_sum 'C44 H106 Cl3 N24 O41 Yb'
_chemical_formula_weight 1906.92
_chemical_name_systematic
;
 ?
;
_space_group_IT_number 12
_symmetry_cell_setting monoclinic
_symmetry_space_group_name_Hall '-C 2y'
_symmetry_space_group_name_H-M 'C 1 2/m 1'
_atom_sites_solution_hydrogens geom
_atom_sites_solution_primary direct
_atom_sites_solution_secondary difmap
_audit_creation_method SHELXL-97
_audit_update_record
;
2017-05-16 deposited with the CCDC.
2017-08-18 downloaded from the CCDC.
;
_cell_angle_alpha 90.00
_cell_angle_beta 108.334(4)
_cell_angle_gamma 90.00
_cell_formula_units_Z 2
_cell_length_a 22.245(3)
_cell_length_b 12.3258(13)
_cell_length_c 14.7424(19)
_cell_measurement_temperature 296(2)
_cell_volume 3837.0(8)
_computing_cell_refinement 'SAINT (Bruker, 2005)'
_computing_data_collection 'APEX2 (Bruker, 2005)'
_computing_data_reduction SAINT
_computing_molecular_graphics 'Ortep-3 for Windows (Farrugia, 1997)'
_computing_publication_material 'WinGX (Farrugia, 1999)'
_computing_structure_refinement 'SHELXL97 (Sheldrick, 2008)'
_computing_structure_solution 'SHELXS97 (Sheldrick, 2008)'
_diffrn_ambient_temperature 296(2)
_diffrn_measured_fraction_theta_full 0.985
_diffrn_measured_fraction_theta_max 0.985
_diffrn_measurement_device_type 'Bruker Smart Apex2 CCD Detector'
_diffrn_measurement_method '\f and \w scan'
_diffrn_radiation_monochromator graphite
_diffrn_radiation_source 'fine-focus sealed tube'
_diffrn_radiation_type MoK\a
_diffrn_radiation_wavelength 0.71073
_diffrn_reflns_av_R_equivalents 0.0499
_diffrn_reflns_av_sigmaI/netI 0.0953
_diffrn_reflns_limit_h_max 28
_diffrn_reflns_limit_h_min -28
_diffrn_reflns_limit_k_max 15
_diffrn_reflns_limit_k_min -15
_diffrn_reflns_limit_l_max 8
_diffrn_reflns_limit_l_min -19
_diffrn_reflns_number 7983
_diffrn_reflns_theta_full 27.53
_diffrn_reflns_theta_max 27.53
_diffrn_reflns_theta_min 2.21
_exptl_absorpt_coefficient_mu 1.434
_exptl_absorpt_correction_T_max 0.7339
_exptl_absorpt_correction_T_min 0.6812
_exptl_absorpt_correction_type multi-scan
_exptl_absorpt_process_details 'SADABS (Bruker, 2008)'
_exptl_crystal_colour colorless
_exptl_crystal_density_diffrn 1.651
_exptl_crystal_density_method 'not measured'
_exptl_crystal_description prism
_exptl_crystal_F_000 1974
_exptl_crystal_size_max 0.29
_exptl_crystal_size_mid 0.25
_exptl_crystal_size_min 0.23
_platon_squeeze_details
;
;
_refine_diff_density_max 1.543
_refine_diff_density_min -0.936
_refine_diff_density_rms 0.146
_refine_ls_extinction_method none
_refine_ls_goodness_of_fit_ref 1.032
_refine_ls_hydrogen_treatment constr
_refine_ls_matrix_type full
_refine_ls_number_parameters 261
_refine_ls_number_reflns 4564
_refine_ls_number_restraints 7
_refine_ls_restrained_S_all 1.031
_refine_ls_R_factor_all 0.0763
_refine_ls_R_factor_gt 0.0576
_refine_ls_shift/su_max 0.000
_refine_ls_shift/su_mean 0.000
_refine_ls_structure_factor_coef Fsqd
_refine_ls_weighting_details 'calc w=1/[\s^2^(Fo^2^)+(0.0778P)^2^+0.0000P] where P=(Fo^2^+2Fc^2^)/3'
_refine_ls_weighting_scheme calc
_refine_ls_wR_factor_gt 0.1330
_refine_ls_wR_factor_ref 0.1401
_reflns_number_gt 3664
_reflns_number_total 4564
_reflns_threshold_expression >2sigma(I)
_cod_data_source_file c7ce01365e2.cif
_cod_data_source_block complex8
_cod_original_sg_symbol_H-M 'C 2/m'
_cod_database_code 7228942

loop_
_symmetry_equiv_pos_as_xyz
'x, y, z'
'-x, y, -z'
'x+1/2, y+1/2, z'
'-x+1/2, y+1/2, -z'
'-x, -y, -z'
'x, -y, z'
'-x+1/2, -y+1/2, -z'
'x+1/2, -y+1/2, z'

loop_
_atom_site_label
_atom_site_type_symbol
_atom_site_fract_x
_atom_site_fract_y
_atom_site_fract_z
_atom_site_U_iso_or_equiv
_atom_site_adp_type
_atom_site_occupancy
_atom_site_symmetry_multiplicity
_atom_site_calc_flag
_atom_site_refinement_flags
_atom_site_disorder_assembly
_atom_site_disorder_group
Cl1 Cl 0.9043(9) 1.0000 1.0678(13) 0.482(10) Uani 1 2 d SU . .
Cl2 Cl 0.6496(7) 0.5000 0.7972(9) 0.212(6) Uani 0.50 2 d SP . .
O1W O 0.5278(4) 0.5668(5) 0.3728(6) 0.051(2) Uani 0.50 1 d P . .
O2W O 0.5702(3) 0.6435(6) 0.5541(8) 0.054(2) Uani 0.50 1 d P . .
O3W O 0.5788(4) 0.5702(6) 0.6324(7) 0.058(2) Uani 0.50 1 d P . .
O4W O 0.5501(4) 0.6452(6) 0.4502(7) 0.051(2) Uani 0.50 1 d P . .
Yb1 Yb 0.5000 0.5000 0.5000 0.02665(17) Uani 1 4 d S . .
C1 C 0.6870(3) 0.8443(4) 0.5094(6) 0.0533(18) Uani 1 1 d . . .
C2 C 0.7256(4) 1.0000 0.4541(10) 0.063(3) Uani 1 2 d S . .
C3 C 0.7482(4) 1.0000 0.5629(10) 0.068(3) Uani 1 2 d S . .
C4 C 0.7291(3) 0.8576(5) 0.6821(6) 0.073(2) Uani 1 1 d . . .
H4A H 0.7222 0.7799 0.6771 0.087 Uiso 1 1 calc R . .
H4B H 0.7732 0.8693 0.7189 0.087 Uiso 1 1 calc R . .
C5 C 0.6406(3) 0.8477(5) 0.7445(5) 0.0588(18) Uani 1 1 d . . .
C6 C 0.7050(4) 1.0000 0.7906(8) 0.064(3) Uani 1 2 d S . .
C7 C 0.6536(5) 1.0000 0.8413(7) 0.062(3) Uani 1 2 d S . .
C8 C 0.5660(4) 0.8544(5) 0.8360(6) 0.070(2) Uani 1 1 d . . .
H8A H 0.5635 0.7771 0.8228 0.084 Uiso 1 1 calc R . .
H8B H 0.5777 0.8636 0.9047 0.084 Uiso 1 1 calc R . .
C9 C 0.4567(4) 0.8446(4) 0.7351(6) 0.0610(19) Uani 1 1 d . A .
C10 C 0.4841(4) 1.0000 0.8282(7) 0.058(3) Uani 1 2 d SD . .
C11 C 0.4122(4) 1.0000 0.7733(7) 0.065(3) Uani 1 2 d SD . .
C12 C 0.6599(3) 0.8583(5) 0.3360(6) 0.069(2) Uani 1 1 d . . .
H12A H 0.6566 0.7802 0.3402 0.083 Uiso 1 1 calc R . .
H12B H 0.6883 0.8732 0.2992 0.083 Uiso 1 1 calc R . .
C13 C 0.7791(5) 1.0000 0.4087(10) 0.086(4) Uani 1 2 d S . .
H13A H 0.8033 1.0657 0.4256 0.129 Uiso 0.50 1 calc PR . .
H13B H 0.7612 0.9955 0.3405 0.129 Uiso 0.50 1 calc PR . .
H13C H 0.8063 0.9388 0.4318 0.129 Uiso 0.50 1 calc PR . .
C14 C 0.8209(5) 1.0000 0.6102(13) 0.115(6) Uani 1 2 d S . .
H14A H 0.8383 1.0658 0.5940 0.172 Uiso 0.50 1 calc PR . .
H14B H 0.8389 0.9389 0.5875 0.172 Uiso 0.50 1 calc PR . .
H14C H 0.8308 0.9953 0.6783 0.172 Uiso 0.50 1 calc PR . .
C15 C 0.7694(6) 1.0000 0.8610(12) 0.131(7) Uani 1 2 d S . .
H15A H 0.7756 1.0653 0.8983 0.197 Uiso 0.50 1 calc PR . .
H15B H 0.8003 0.9964 0.8279 0.197 Uiso 1 2 calc SR . .
H15C H 0.7742 0.9383 0.9023 0.197 Uiso 0.50 1 calc PR . .
C16 C 0.6753(9) 1.0000 0.9530(9) 0.138(7) Uani 1 2 d S . .
H16A H 0.6995 1.0644 0.9765 0.208 Uiso 0.50 1 calc PR . .
H16B H 0.7011 0.9373 0.9765 0.208 Uiso 0.50 1 calc PR . .
H16C H 0.6389 0.9983 0.9744 0.208 Uiso 1 2 calc SR . .
N1 N 0.6880(2) 0.9003(4) 0.4305(5) 0.0612(17) Uani 1 1 d . . .
N2 N 0.7189(2) 0.9001(4) 0.5875(5) 0.0629(18) Uani 1 1 d . . .
N3 N 0.6907(3) 0.9021(4) 0.7346(5) 0.0615(16) Uani 1 1 d . . .
N4 N 0.6155(3) 0.9006(4) 0.8030(4) 0.0602(15) Uani 1 1 d . . .
N5 N 0.5050(3) 0.9011(4) 0.7931(4) 0.0575(15) Uani 1 1 d . A .
N6 N 0.4021(3) 0.9009(4) 0.7160(5) 0.0637(17) Uani 1 1 d . . .
O1 O 0.6636(2) 0.7545(3) 0.5089(4) 0.0632(14) Uani 1 1 d . . .
O2 O 0.6197(3) 0.7597(3) 0.7060(4) 0.0805(16) Uani 1 1 d . . .
O3 O 0.4608(3) 0.7529(4) 0.7043(5) 0.0882(18) Uani 1 1 d . . .
O4 O 0.4961(8) 1.0000 0.9213(10) 0.094(6) Uani 0.607(16) 2 d SP A 1
O5 O 0.3781(10) 1.0000 0.8394(14) 0.077(8) Uani 0.393(16) 2 d SP . 2

loop_
_atom_site_aniso_label
_atom_site_aniso_U_11
_atom_site_aniso_U_22
_atom_site_aniso_U_33
_atom_site_aniso_U_23
_atom_site_aniso_U_13
_atom_site_aniso_U_12
Cl1 0.482(10) 0.482(10) 0.482(10) 0.000 0.151(3) 0.000
Cl2 0.196(12) 0.294(18) 0.130(9) 0.000 0.030(9) 0.000
O1W 0.073(6) 0.019(3) 0.082(6) 0.000(4) 0.054(5) -0.007(4)
O2W 0.028(4) 0.026(4) 0.105(8) -0.002(4) 0.018(5) -0.007(3)
O3W 0.043(5) 0.021(4) 0.092(7) -0.011(4) -0.003(5) -0.011(3)
O4W 0.035(4) 0.025(4) 0.097(8) 0.002(4) 0.026(5) -0.005(3)
Yb1 0.0168(2) 0.00395(18) 0.0617(4) 0.000 0.0160(2) 0.000
C1 0.031(3) 0.014(2) 0.122(6) 0.001(3) 0.035(4) 0.004(2)
C2 0.043(5) 0.017(4) 0.142(11) 0.000 0.047(6) 0.000
C3 0.025(4) 0.016(4) 0.161(12) 0.000 0.029(6) 0.000
C4 0.044(4) 0.022(3) 0.143(8) 0.012(4) 0.015(4) 0.013(3)
C5 0.064(4) 0.028(3) 0.072(5) 0.002(3) 0.004(4) 0.007(3)
C6 0.044(5) 0.025(4) 0.096(8) 0.000 -0.016(5) 0.000
C7 0.085(7) 0.019(4) 0.061(7) 0.000 -0.006(6) 0.000
C8 0.103(6) 0.031(3) 0.080(6) 0.014(3) 0.035(5) 0.001(4)
C9 0.090(5) 0.022(3) 0.086(5) 0.001(3) 0.050(5) 0.004(3)
C10 0.096(8) 0.029(4) 0.060(7) 0.000 0.043(6) 0.000
C11 0.120(9) 0.016(3) 0.090(8) 0.000 0.077(8) 0.000
C12 0.084(5) 0.017(3) 0.132(7) 0.001(4) 0.070(5) 0.005(3)
C13 0.071(7) 0.040(5) 0.182(13) 0.000 0.088(8) 0.000
C14 0.035(5) 0.060(7) 0.255(19) 0.000 0.053(8) 0.000
C15 0.076(9) 0.079(9) 0.178(17) 0.000 -0.048(10) 0.000
C16 0.199(19) 0.084(10) 0.074(10) 0.000 -0.041(11) 0.000
N1 0.054(3) 0.017(2) 0.131(6) -0.004(3) 0.056(4) -0.006(2)
N2 0.032(2) 0.016(2) 0.139(6) 0.006(3) 0.024(3) 0.003(2)
N3 0.050(3) 0.023(2) 0.101(5) -0.002(3) 0.009(3) -0.005(2)
N4 0.077(4) 0.024(2) 0.070(4) 0.002(2) 0.009(3) -0.002(3)
N5 0.085(4) 0.027(2) 0.070(4) -0.001(2) 0.037(3) 0.005(3)
N6 0.088(4) 0.020(2) 0.103(5) -0.002(3) 0.060(4) 0.000(3)
O1 0.049(2) 0.0172(18) 0.132(4) 0.002(2) 0.041(3) -0.0072(18)
O2 0.098(4) 0.031(2) 0.114(5) -0.024(3) 0.034(3) -0.020(3)
O3 0.099(4) 0.031(2) 0.139(5) -0.021(3) 0.042(4) 0.010(3)
O4 0.169(15) 0.065(8) 0.071(11) 0.000 0.070(10) 0.000
O5 0.142(19) 0.028(8) 0.100(16) 0.000 0.094(15) 0.000

loop_
_atom_type_symbol
_atom_type_description
_atom_type_scat_dispersion_real
_atom_type_scat_dispersion_imag
_atom_type_scat_source
C C 0.0033 0.0016 'International Tables Vol C Tables 4.2.6.8 and 6.1.1.4'
H H 0.0000 0.0000 'International Tables Vol C Tables 4.2.6.8 and 6.1.1.4'
N N 0.0061 0.0033 'International Tables Vol C Tables 4.2.6.8 and 6.1.1.4'
O O 0.0106 0.0060 'International Tables Vol C Tables 4.2.6.8 and 6.1.1.4'
Yb Yb -0.3850 5.5486 'International Tables Vol C Tables 4.2.6.8 and 6.1.1.4'
Cl Cl 0.1484 0.1585 'International Tables Vol C Tables 4.2.6.8 and 6.1.1.4'

loop_
_geom_angle_atom_site_label_1
_geom_angle_atom_site_label_2
_geom_angle_atom_site_label_3
_geom_angle
_geom_angle_site_symmetry_1
_geom_angle_site_symmetry_3
O4W O1W O1W 131.5(5) . 6_565
O4W O1W Yb1 73.3(4) . .
O1W O1W Yb1 69.06(17) 6_565 .
O3W O2W O4W 141.0(7) . .
O3W O2W Yb1 72.6(4) . .
O4W O2W Yb1 72.5(4) . .
O2W O3W O3W 129.2(5) . 6_565
O2W O3W Yb1 71.7(5) . .
O3W O3W Yb1 68.30(19) 6_565 .
O2W O4W O1W 137.0(7) . .
O2W O4W Yb1 71.2(4) . .
O1W O4W Yb1 70.2(4) . .
O1W Yb1 O1W 41.9(3) 6_565 .
O1W Yb1 O1W 180.0(2) 6_565 2_656
O1W Yb1 O1W 138.1(3) . 2_656
O1W Yb1 O1W 138.1(3) 6_565 5_666
O1W Yb1 O1W 180.000(2) . 5_666
O1W Yb1 O1W 41.9(3) 2_656 5_666
O1W Yb1 O2W 103.1(3) 6_565 .
O1W Yb1 O2W 71.6(3) . .
O1W Yb1 O2W 76.9(3) 2_656 .
O1W Yb1 O2W 108.4(3) 5_666 .
O1W Yb1 O2W 76.9(3) 6_565 5_666
O1W Yb1 O2W 108.4(3) . 5_666
O1W Yb1 O2W 103.1(3) 2_656 5_666
O1W Yb1 O2W 71.6(3) 5_666 5_666
O2W Yb1 O2W 180.000(1) . 5_666
O1W Yb1 O2W 71.6(3) 6_565 6_565
O1W Yb1 O2W 103.1(3) . 6_565
O1W Yb1 O2W 108.4(3) 2_656 6_565
O1W Yb1 O2W 76.9(3) 5_666 6_565
O2W Yb1 O2W 98.9(4) . 6_565
O2W Yb1 O2W 81.1(4) 5_666 6_565
O1W Yb1 O2W 108.4(3) 6_565 2_656
O1W Yb1 O2W 76.9(3) . 2_656
O1W Yb1 O2W 71.6(3) 2_656 2_656
O1W Yb1 O2W 103.1(3) 5_666 2_656
O2W Yb1 O2W 81.1(4) . 2_656
O2W Yb1 O2W 98.9(4) 5_666 2_656
O2W Yb1 O2W 180.000(1) 6_565 2_656
O1W Yb1 O3W 119.2(3) 6_565 .
O1W Yb1 O3W 102.9(3) . .
O1W Yb1 O3W 60.8(3) 2_656 .
O1W Yb1 O3W 77.1(3) 5_666 .
O2W Yb1 O3W 35.7(3) . .
O2W Yb1 O3W 144.3(3) 5_666 .
O2W Yb1 O3W 75.5(3) 6_565 .
O2W Yb1 O3W 104.5(3) 2_656 .
O1W Yb1 O3W 60.8(3) 6_565 5_666
O1W Yb1 O3W 77.1(3) . 5_666
O1W Yb1 O3W 119.2(3) 2_656 5_666
O1W Yb1 O3W 102.9(3) 5_666 5_666
O2W Yb1 O3W 144.3(3) . 5_666
O2W Yb1 O3W 35.7(3) 5_666 5_666
O2W Yb1 O3W 104.5(3) 6_565 5_666
O2W Yb1 O3W 75.5(3) 2_656 5_666
O3W Yb1 O3W 180.000(1) . 5_666
O1W Yb1 O3W 102.9(3) 6_565 6_565
O1W Yb1 O3W 119.2(3) . 6_565
O1W Yb1 O3W 77.1(3) 2_656 6_565
O1W Yb1 O3W 60.8(3) 5_666 6_565
O2W Yb1 O3W 75.5(3) . 6_565
O2W Yb1 O3W 104.5(3) 5_666 6_565
O2W Yb1 O3W 35.7(3) 6_565 6_565
O2W Yb1 O3W 144.3(3) 2_656 6_565
O3W Yb1 O3W 43.4(4) . 6_565
O3W Yb1 O3W 136.6(4) 5_666 6_565
O1W Yb1 O3W 77.1(3) 6_565 2_656
O1W Yb1 O3W 60.8(3) . 2_656
O1W Yb1 O3W 102.9(3) 2_656 2_656
O1W Yb1 O3W 119.2(3) 5_666 2_656
O2W Yb1 O3W 104.5(3) . 2_656
O2W Yb1 O3W 75.5(3) 5_666 2_656
O2W Yb1 O3W 144.3(3) 6_565 2_656
O2W Yb1 O3W 35.7(3) 2_656 2_656
O3W Yb1 O3W 136.6(4) . 2_656
O3W Yb1 O3W 43.4(4) 5_666 2_656
O3W Yb1 O3W 180.000(1) 6_565 2_656
O1 C1 N2 125.5(7) . .
O1 C1 N1 125.2(7) . .
N2 C1 N1 109.2(5) . .
N1 C2 N1 114.0(7) . 6_575
N1 C2 C3 103.0(6) . .
N1 C2 C3 103.0(6) 6_575 .
N1 C2 C13 111.0(6) . .
N1 C2 C13 111.0(6) 6_575 .
C3 C2 C13 114.4(9) . .
N2 C3 N2 111.4(7) . 6_575
N2 C3 C2 103.3(6) . .
N2 C3 C2 103.3(6) 6_575 .
N2 C3 C14 111.5(6) . .
N2 C3 C14 111.5(6) 6_575 .
C2 C3 C14 115.3(10) . .
N3 C4 N2 116.5(5) . .
N3 C4 H4A 108.2 . .
N2 C4 H4A 108.2 . .
N3 C4 H4B 108.2 . .
N2 C4 H4B 108.2 . .
H4A C4 H4B 107.3 . .
O2 C5 N4 123.2(7) . .
O2 C5 N3 125.9(7) . .
N4 C5 N3 110.8(6) . .
N3 C6 N3 113.8(9) . 6_575
N3 C6 C15 113.1(6) . .
N3 C6 C15 113.1(6) 6_575 .
N3 C6 C7 102.3(6) . .
N3 C6 C7 102.3(5) 6_575 .
C15 C6 C7 111.1(11) . .
N4 C7 N4 110.0(8) . 6_575
N4 C7 C6 103.5(6) . .
N4 C7 C6 103.5(6) 6_575 .
N4 C7 C16 110.4(7) . .
N4 C7 C16 110.4(7) 6_575 .
C6 C7 C16 118.4(11) . .
N5 C8 N4 114.2(5) . .
N5 C8 H8A 108.7 . .
N4 C8 H8A 108.7 . .
N5 C8 H8B 108.7 . .
N4 C8 H8B 108.7 . .
H8A C8 H8B 107.6 . .
O3 C9 N5 125.2(7) . .
O3 C9 N6 124.1(8) . .
N5 C9 N6 110.7(5) . .
O4 C10 N5 112.8(6) . 6_575
O4 C10 N5 112.8(6) . .
N5 C10 N5 113.8(7) 6_575 .
O4 C10 C11 112.5(10) . .
N5 C10 C11 101.9(5) 6_575 .
N5 C10 C11 101.9(5) . .
O5 C11 N6 112.4(6) . .
O5 C11 N6 112.4(6) . 6_575
N6 C11 N6 113.4(8) . 6_575
O5 C11 C10 109.3(12) . .
N6 C11 C10 104.3(5) . .
N6 C11 C10 104.3(5) 6_575 .
N1 C12 N6 115.8(5) . 2_656
N1 C12 H12A 108.3 . .
N6 C12 H12A 108.3 2_656 .
N1 C12 H12B 108.3 . .
N6 C12 H12B 108.3 2_656 .
H12A C12 H12B 107.4 . .
C2 C13 H13A 109.5 . .
C2 C13 H13B 109.5 . .
H13A C13 H13B 109.5 . .
C2 C13 H13C 109.5 . .
H13A C13 H13C 109.5 . .
H13B C13 H13C 109.5 . .
C3 C14 H14A 109.5 . .
C3 C14 H14B 109.5 . .
H14A C14 H14B 109.5 . .
C3 C14 H14C 109.5 . .
H14A C14 H14C 109.5 . .
H14B C14 H14C 109.5 . .
C6 C15 H15A 109.5 . .
C6 C15 H15B 109.5 . .
H15A C15 H15B 109.5 . .
C6 C15 H15C 109.5 . .
H15A C15 H15C 109.5 . .
H15B C15 H15C 109.5 . .
C7 C16 H16A 109.5 . .
C7 C16 H16B 109.5 . .
H16A C16 H16B 109.5 . .
C7 C16 H16C 109.5 . .
H16A C16 H16C 109.5 . .
H16B C16 H16C 109.5 . .
C1 N1 C12 122.0(5) . .
C1 N1 C2 112.6(7) . .
C12 N1 C2 125.1(7) . .
C1 N2 C4 121.8(5) . .
C1 N2 C3 111.7(7) . .
C4 N2 C3 126.0(7) . .
C5 N3 C4 121.6(5) . .
C5 N3 C6 113.3(7) . .
C4 N3 C6 124.7(6) . .
C5 N4 C8 122.6(5) . .
C5 N4 C7 110.0(7) . .
C8 N4 C7 126.5(7) . .
C9 N5 C8 122.2(5) . .
C9 N5 C10 112.5(6) . .
C8 N5 C10 123.1(7) . .
C9 N6 C12 124.6(5) . 2_656
C9 N6 C11 110.2(6) . .
C12 N6 C11 123.8(6) 2_656 .

loop_
_geom_bond_atom_site_label_1
_geom_bond_atom_site_label_2
_geom_bond_distance
_geom_bond_site_symmetry_2
O1W O4W 1.458(12) .
O1W O1W 1.647(13) 6_565
O1W Yb1 2.304(7) .
O2W O3W 1.430(12) .
O2W O4W 1.455(13) .
O2W Yb1 2.329(7) .
O3W O3W 1.731(14) 6_565
O3W Yb1 2.340(8) .
O4W Yb1 2.345(7) .
Yb1 O1W 2.304(7) 6_565
Yb1 O1W 2.304(7) 2_656
Yb1 O1W 2.304(7) 5_666
Yb1 O2W 2.329(7) 5_666
Yb1 O2W 2.329(7) 6_565
Yb1 O2W 2.329(7) 2_656
Yb1 O3W 2.340(8) 5_666
Yb1 O3W 2.340(8) 6_565
Yb1 O3W 2.340(8) 2_656
C1 O1 1.222(6) .
C1 N2 1.336(9) .
C1 N1 1.358(9) .
C2 N1 1.466(7) .
C2 N1 1.466(7) 6_575
C2 C3 1.523(16) .
C2 C13 1.538(12) .
C3 N2 1.491(7) .
C3 N2 1.491(7) 6_575
C3 C14 1.546(13) .
C4 N3 1.431(9) .
C4 N2 1.439(10) .
C4 H4A 0.9700 .
C4 H4B 0.9700 .
C5 O2 1.244(7) .
C5 N4 1.335(9) .
C5 N3 1.347(9) .
C6 N3 1.440(8) .
C6 N3 1.440(8) 6_575
C6 C15 1.482(14) .
C6 C7 1.551(16) .
C7 N4 1.496(8) .
C7 N4 1.496(8) 6_575
C7 C16 1.563(16) .
C8 N5 1.427(9) .
C8 N4 1.451(9) .
C8 H8A 0.9700 .
C8 H8B 0.9700 .
C9 O3 1.231(7) .
C9 N5 1.338(9) .
C9 N6 1.351(9) .
C10 O4 1.314(14) .
C10 N5 1.456(7) 6_575
C10 N5 1.456(7) .
C10 C11 1.550(2) .
C11 O5 1.410(16) .
C11 N6 1.461(7) .
C11 N6 1.461(7) 6_575
C12 N1 1.432(9) .
C12 N6 1.450(9) 2_656
C12 H12A 0.9700 .
C12 H12B 0.9700 .
C13 H13A 0.9600 .
C13 H13B 0.9600 .
C13 H13C 0.9600 .
C14 H14A 0.9600 .
C14 H14B 0.9600 .
C14 H14C 0.9600 .
C15 H15A 0.9600 .
C15 H15B 0.9600 .
C15 H15C 0.9600 .
C16 H16A 0.9600 .
C16 H16B 0.9600 .
C16 H16C 0.9600 .
N6 C12 1.450(9) 2_656

loop_
_platon_squeeze_void_nr
_platon_squeeze_void_average_x
_platon_squeeze_void_average_y
_platon_squeeze_void_average_z
_platon_squeeze_void_volume
_platon_squeeze_void_count_electrons
_platon_squeeze_void_content
1 0.051 -0.005 0.000 842 319 ' '
2 0.500 0.000 0.500 119 30 ' '
3 0.000 0.500 0.500 119 30 ' '
